data_7243506
loop_
_publ_author_name
'Basak, Tanmoy'
'Frontera, Antonio'
'Chattopadhyay, Shouvik'

_publ_section_title
;
 Synthesis and characterization of a mononuclear zinc(ii) Schiff base
 complex: on the importance of C--H&#x22EF;\p interactions
;
_journal_issue 48
_journal_name_full 'RSC Advances'
_journal_page_first 30148
_journal_page_last 30155
_journal_paper_doi 10.1039/D1RA03943A
_journal_volume 11
_journal_year 2021
_chemical_formula_sum 'C22 H28 N4.5 O4.5 Zn'
_chemical_formula_weight 492.85
_space_group_crystal_system orthorhombic
_space_group_IT_number 41
_space_group_name_Hall 'A 2 -2ab'
_space_group_name_H-M_alt 'A e a 2'
_atom_sites_solution_hydrogens geom
_audit_creation_method SHELXL-2018/3
_audit_update_record
;
2021-05-09 deposited with the CCDC.	2021-08-24 downloaded from the CCDC.
;
_cell_angle_alpha 90
_cell_angle_beta 90
_cell_angle_gamma 90
_cell_formula_units_Z 16
_cell_length_a 26.205(11)
_cell_length_b 25.903(11)
_cell_length_c 14.652(6)
_cell_measurement_reflns_used 900
_cell_measurement_temperature 273(2)
_cell_measurement_theta_max 27.137
_cell_measurement_theta_min 1.754
_cell_volume 9946(7)
_computing_structure_refinement 'SHELXL-2018/3 (Sheldrick, 2018)'
_diffrn_ambient_temperature 273(2)
_diffrn_measured_fraction_theta_full 0.999
_diffrn_measured_fraction_theta_max 0.997
_diffrn_measurement_device_type 'BRUKER D8 QUEST AREA DETECTOR'
_diffrn_radiation_type MoK\a
_diffrn_radiation_wavelength 0.71073
_diffrn_reflns_av_R_equivalents 0.0907
_diffrn_reflns_av_unetI/netI 0.0353
_diffrn_reflns_Laue_measured_fraction_full 0.999
_diffrn_reflns_Laue_measured_fraction_max 0.997
_diffrn_reflns_limit_h_max 33
_diffrn_reflns_limit_h_min -33
_diffrn_reflns_limit_k_max 33
_diffrn_reflns_limit_k_min -33
_diffrn_reflns_limit_l_max 18
_diffrn_reflns_limit_l_min -18
_diffrn_reflns_number 166664
_diffrn_reflns_point_group_measured_fraction_full 1.000
_diffrn_reflns_point_group_measured_fraction_max 0.997
_diffrn_reflns_theta_full 25.242
_diffrn_reflns_theta_max 27.137
_diffrn_reflns_theta_min 1.754
_exptl_absorpt_coefficient_mu 1.024
_exptl_absorpt_correction_type multi-scan
_exptl_absorpt_process_details SADABS
_exptl_crystal_colour yellow
_exptl_crystal_density_diffrn 1.317
_exptl_crystal_description block
_exptl_crystal_F_000 4120
_exptl_crystal_size_max 0.8
_exptl_crystal_size_mid 0.5
_exptl_crystal_size_min 0.3
_exptl_transmission_factor_max 0.736
_exptl_transmission_factor_min 0.546
_refine_diff_density_max 0.670
_refine_diff_density_min -0.949
_refine_diff_density_rms 0.197
_refine_ls_abs_structure_details
;
 Refined as a perfect inversion twin.
;
_refine_ls_abs_structure_Flack 0.5
_refine_ls_extinction_method none
_refine_ls_goodness_of_fit_ref 1.061
_refine_ls_hydrogen_treatment constr
_refine_ls_matrix_type full
_refine_ls_number_parameters 578
_refine_ls_number_reflns 10962
_refine_ls_number_restraints 1
_refine_ls_restrained_S_all 1.061
_refine_ls_R_factor_all 0.0562
_refine_ls_R_factor_gt 0.0460
_refine_ls_shift/su_max 0.001
_refine_ls_shift/su_mean 0.000
_refine_ls_structure_factor_coef Fsqd
_refine_ls_weighting_details 'w=1/[\s^2^(Fo^2^)+(0.0758P)^2^+10.6573P] where P=(Fo^2^+2Fc^2^)/3'
_refine_ls_weighting_scheme calc
_refine_ls_wR_factor_gt 0.1205
_refine_ls_wR_factor_ref 0.1315
_reflns_Friedel_coverage 0.922
_reflns_Friedel_fraction_full 1.000
_reflns_Friedel_fraction_max 0.997
_reflns_number_gt 9714
_reflns_number_total 10962
_reflns_threshold_expression 'I > 2\s(I)'
_cod_data_source_file d1ra03943a1.cif
_cod_data_source_block shelx
_cod_depositor_comments
;

2024-09-02
Z value and formula fixed to values more according to usual
chemical conventions.                 miguel
;
_cod_original_formula_sum 'C44 H56 N9 O9 Zn2'
_cod_original_formula_weight 985.71
_cod_original_formula_units_Z 8
_cod_original_cell_volume 9945(7)
_cod_original_sg_symbol_Hall 'A 2 -2ac'
_cod_original_sg_symbol_H-M 'A b a 2'
_cod_database_code 7243506
_shelx_shelxl_version_number 2018/3
_shelx_space_group_comment
;
The symmetry employed for this shelxl refinement is uniquely defined
by the following loop, which should always be used as a source of
symmetry information in preference to the above space-group names.
They are only intended as comments.
;

loop_
_space_group_symop_operation_xyz
'x, y, z'
'-x, -y, z'
'-x+1/2, y+1/2, z'
'x+1/2, -y+1/2, z'
'x, y+1/2, z+1/2'
'-x, -y+1/2, z+1/2'
'-x+1/2, y+1, z+1/2'
'x+1/2, -y+1, z+1/2'

loop_
_atom_site_label
_atom_site_type_symbol
_atom_site_fract_x
_atom_site_fract_y
_atom_site_fract_z
_atom_site_U_iso_or_equiv
_atom_site_adp_type
_atom_site_occupancy
_atom_site_site_symmetry_order
_atom_site_calc_flag
_atom_site_refinement_flags_posn
_atom_site_refinement_flags_adp
_atom_site_refinement_flags_occupancy
_atom_site_disorder_assembly
_atom_site_disorder_group
O3 O 0.42687(16) 0.51787(16) 0.4244(3) 0.0546(11) Uani 1 1 d . . . . .
H3A H 0.449748 0.543407 0.442136 0.065 Uiso 1 1 calc R U . . .
H3B H 0.434748 0.496247 0.375685 0.065 Uiso 1 1 calc R U . . .
O8 O 0.48417(17) 0.42727(15) 1.5664(3) 0.0544(10) Uani 1 1 d . . . . .
H8A H 0.458801 0.450048 1.547744 0.065 Uiso 1 1 calc R U . . .
H8B H 0.505744 0.436106 1.614306 0.065 Uiso 1 1 calc R U . . .
O3A O 0.46193(19) 0.44311(17) 0.3066(3) 0.0602(11) Uani 1 1 d . . . . .
O8A O 0.55636(17) 0.46081(18) 1.6881(3) 0.0593(11) Uani 1 1 d . . . . .
Zn1 Zn 0.36056(2) 0.50942(2) 0.49097(4) 0.03681(15) Uani 1 1 d . . . . .
Zn2 Zn 0.49237(2) 0.35905(2) 1.50323(4) 0.03700(14) Uani 1 1 d . . . . .
O1 O 0.38557(14) 0.45706(14) 0.5846(3) 0.0442(8) Uani 1 1 d . . . . .
O5 O 0.35034(18) 0.60543(17) 0.7507(3) 0.0576(11) Uani 1 1 d . . . . .
O2 O 0.35273(17) 0.56034(15) 0.5924(3) 0.0512(10) Uani 1 1 d . . . . .
O6 O 0.54410(14) 0.38204(14) 1.4086(3) 0.0424(8) Uani 1 1 d . . . . .
O10 O 0.57098(18) 0.39820(17) 1.2396(3) 0.0572(11) Uani 1 1 d . . . . .
O9 O 0.39317(17) 0.35043(17) 1.2467(3) 0.0548(10) Uani 1 1 d . . . . .
O7 O 0.44050(15) 0.35135(16) 1.4034(3) 0.0501(10) Uani 1 1 d . . . . .
O4 O 0.40213(19) 0.43043(19) 0.7540(3) 0.0627(12) Uani 1 1 d . . . . .
N2 N 0.32218(18) 0.44734(17) 0.4274(3) 0.0439(10) Uani 1 1 d . . . . .
N1 N 0.31739(17) 0.55948(16) 0.4080(3) 0.0397(9) Uani 1 1 d . . . . .
C16 C 0.2950(2) 0.6220(2) 0.5255(4) 0.0444(12) Uani 1 1 d . . . . .
N4 N 0.44306(16) 0.31624(18) 1.5877(3) 0.0414(9) Uani 1 1 d . . . . .
N3 N 0.55413(16) 0.32080(17) 1.5679(3) 0.0412(9) Uani 1 1 d . . . . .
C40 C 0.3787(2) 0.29502(19) 1.4738(4) 0.0421(11) Uani 1 1 d . . . . .
C8 C 0.3549(2) 0.4224(2) 0.6180(4) 0.0437(12) Uani 1 1 d . . . . .
C7 C 0.3154(2) 0.3981(2) 0.5704(4) 0.0472(13) Uani 1 1 d . . . . .
C6 C 0.2850(2) 0.3596(2) 0.6108(6) 0.0610(17) Uani 1 1 d . . . . .
H6 H 0.259308 0.343771 0.577103 0.073 Uiso 1 1 calc R U . . .
C5 C 0.2932(3) 0.3451(3) 0.7002(6) 0.071(2) Uani 1 1 d . . . . .
H5 H 0.272992 0.319720 0.726867 0.085 Uiso 1 1 calc R U . . .
C4 C 0.3316(3) 0.3687(3) 0.7500(5) 0.0661(19) Uani 1 1 d . . . . .
H4 H 0.336641 0.359093 0.810486 0.079 Uiso 1 1 calc R U . . .
C3 C 0.3625(2) 0.4057(2) 0.7127(4) 0.0491(13) Uani 1 1 d . . . . .
C2 C 0.4108(3) 0.4176(4) 0.8480(5) 0.075(2) Uani 1 1 d . . . . .
H2A H 0.416221 0.380779 0.854706 0.090 Uiso 1 1 calc R U . . .
H2B H 0.381621 0.427524 0.884799 0.090 Uiso 1 1 calc R U . . .
C1 C 0.4569(4) 0.4466(5) 0.8769(6) 0.104(3) Uani 1 1 d . . . . .
H1A H 0.464197 0.439187 0.939730 0.156 Uiso 1 1 calc R U . . .
H1B H 0.485431 0.436475 0.839814 0.156 Uiso 1 1 calc R U . . .
H1C H 0.451006 0.482983 0.869754 0.156 Uiso 1 1 calc R U . . .
C9 C 0.3060(2) 0.4089(2) 0.4730(5) 0.0504(14) Uani 1 1 d . . . . .
H9 H 0.286125 0.385068 0.441562 0.060 Uiso 1 1 calc R U . . .
C10 C 0.3123(3) 0.4490(2) 0.3283(4) 0.0539(15) Uani 1 1 d . . . . .
H10A H 0.293867 0.418023 0.311127 0.065 Uiso 1 1 calc R U . . .
H10B H 0.344722 0.448576 0.296469 0.065 Uiso 1 1 calc R U . . .
C11 C 0.2820(3) 0.4956(2) 0.2960(4) 0.0513(14) Uani 1 1 d . . . . .
C12 C 0.3117(2) 0.5456(2) 0.3109(4) 0.0479(13) Uani 1 1 d . . . . .
H12A H 0.345346 0.542000 0.284006 0.057 Uiso 1 1 calc R U . . .
H12B H 0.294325 0.573429 0.279469 0.057 Uiso 1 1 calc R U . . .
C15 C 0.2956(2) 0.6011(2) 0.4342(4) 0.0439(12) Uani 1 1 d . . . . .
H15 H 0.278260 0.619853 0.389813 0.053 Uiso 1 1 calc R U . . .
C17 C 0.2654(3) 0.6671(2) 0.5396(4) 0.0578(16) Uani 1 1 d . . . . .
H17 H 0.246734 0.680579 0.491177 0.069 Uiso 1 1 calc R U . . .
C18 C 0.2635(3) 0.6909(3) 0.6218(5) 0.0674(19) Uani 1 1 d . . . . .
H18 H 0.244042 0.720664 0.629435 0.081 Uiso 1 1 calc R U . . .
C19 C 0.2913(3) 0.6703(2) 0.6956(5) 0.0577(15) Uani 1 1 d . . . . .
H19 H 0.289290 0.685882 0.752670 0.069 Uiso 1 1 calc R U . . .
C20 C 0.3211(2) 0.6276(2) 0.6839(4) 0.0464(12) Uani 1 1 d . . . . .
C22 C 0.3526(3) 0.6317(3) 0.8364(5) 0.0673(19) Uani 1 1 d . . . . .
H22A H 0.319050 0.633357 0.864050 0.081 Uiso 1 1 calc R U . . .
H22B H 0.365170 0.666674 0.828108 0.081 Uiso 1 1 calc R U . . .
C23 C 0.3887(5) 0.6012(4) 0.8961(6) 0.109(4) Uani 1 1 d . . . . .
H23A H 0.391476 0.617567 0.954690 0.163 Uiso 1 1 calc R U . . .
H23B H 0.375891 0.566774 0.903626 0.163 Uiso 1 1 calc R U . . .
H23C H 0.421777 0.599922 0.867866 0.163 Uiso 1 1 calc R U . . .
C21 C 0.3235(2) 0.60085(19) 0.5976(4) 0.0397(11) Uani 1 1 d . . . . .
C13 C 0.2755(4) 0.4899(3) 0.1901(6) 0.081(3) Uani 1 1 d . . . . .
H13A H 0.256503 0.518768 0.166954 0.122 Uiso 1 1 calc R U . . .
H13B H 0.308528 0.489038 0.161679 0.122 Uiso 1 1 calc R U . . .
H13C H 0.257566 0.458513 0.176783 0.122 Uiso 1 1 calc R U . . .
C14 C 0.2294(3) 0.4981(3) 0.3425(7) 0.074(2) Uani 1 1 d . . . . .
H14A H 0.211152 0.527830 0.320841 0.111 Uiso 1 1 calc R U . . .
H14B H 0.210368 0.467462 0.328300 0.111 Uiso 1 1 calc R U . . .
H14C H 0.233795 0.500615 0.407404 0.111 Uiso 1 1 calc R U . . .
C38 C 0.4573(2) 0.3117(2) 1.6849(4) 0.0481(13) Uani 1 1 d . . . . .
H38A H 0.429749 0.294673 1.717460 0.058 Uiso 1 1 calc R U . . .
H38B H 0.461035 0.346043 1.710373 0.058 Uiso 1 1 calc R U . . .
C35 C 0.5068(2) 0.2815(2) 1.7009(4) 0.0507(14) Uani 1 1 d . . . . .
C33 C 0.5537(2) 0.3114(3) 1.6673(4) 0.0504(13) Uani 1 1 d . . . . .
H33A H 0.555036 0.344334 1.698666 0.061 Uiso 1 1 calc R U . . .
H33B H 0.584101 0.292198 1.683667 0.061 Uiso 1 1 calc R U . . .
C32 C 0.5917(2) 0.3031(2) 1.5222(4) 0.0473(13) Uani 1 1 d . . . . .
H32 H 0.615214 0.283112 1.554058 0.057 Uiso 1 1 calc R U . . .
C30 C 0.6020(2) 0.3110(2) 1.4241(4) 0.0456(12) Uani 1 1 d . . . . .
C31 C 0.5782(2) 0.35092(19) 1.3759(4) 0.0400(11) Uani 1 1 d . . . . .
C26 C 0.5948(2) 0.3579(2) 1.2820(4) 0.0465(12) Uani 1 1 d . . . . .
C25 C 0.5837(3) 0.4075(3) 1.1465(5) 0.0692(19) Uani 1 1 d . . . . .
H25A H 0.574656 0.378018 1.109040 0.083 Uiso 1 1 calc R U . . .
H25B H 0.619959 0.414002 1.140072 0.083 Uiso 1 1 calc R U . . .
C24 C 0.5536(4) 0.4540(4) 1.1184(6) 0.094(3) Uani 1 1 d . . . . .
H24A H 0.560796 0.462038 1.055741 0.141 Uiso 1 1 calc R U . . .
H24B H 0.517832 0.447026 1.125306 0.141 Uiso 1 1 calc R U . . .
H24C H 0.562886 0.482813 1.156168 0.141 Uiso 1 1 calc R U . . .
C27 C 0.6313(3) 0.3267(3) 1.2441(5) 0.0585(15) Uani 1 1 d . . . . .
H27 H 0.640928 0.331831 1.183688 0.070 Uiso 1 1 calc R U . . .
C28 C 0.6543(3) 0.2871(3) 1.2946(5) 0.0674(19) Uani 1 1 d . . . . .
H28 H 0.679041 0.266203 1.268102 0.081 Uiso 1 1 calc R U . . .
C29 C 0.6398(2) 0.2796(2) 1.3851(5) 0.0594(16) Uani 1 1 d . . . . .
H29 H 0.655058 0.253697 1.419629 0.071 Uiso 1 1 calc R U . . .
C36 C 0.5038(3) 0.2282(3) 1.6558(6) 0.068(2) Uani 1 1 d . . . . .
H36A H 0.535008 0.209814 1.666459 0.103 Uiso 1 1 calc R U . . .
H36B H 0.475779 0.209167 1.681474 0.103 Uiso 1 1 calc R U . . .
H36C H 0.498605 0.232227 1.591364 0.103 Uiso 1 1 calc R U . . .
C37 C 0.5127(3) 0.2764(4) 1.8062(5) 0.076(2) Uani 1 1 d . . . . .
H37A H 0.543342 0.257669 1.819881 0.113 Uiso 1 1 calc R U . . .
H37B H 0.514493 0.310160 1.833058 0.113 Uiso 1 1 calc R U . . .
H37C H 0.483824 0.258215 1.830650 0.113 Uiso 1 1 calc R U . . .
C39 C 0.4013(2) 0.2950(2) 1.5635(4) 0.0438(12) Uani 1 1 d . . . . .
H39 H 0.383387 0.277625 1.608869 0.053 Uiso 1 1 calc R U . . .
C41 C 0.3327(2) 0.2674(2) 1.4621(5) 0.0542(15) Uani 1 1 d . . . . .
H41 H 0.319631 0.248980 1.511226 0.065 Uiso 1 1 calc R U . . .
C42 C 0.3069(2) 0.2668(3) 1.3817(5) 0.0599(16) Uani 1 1 d . . . . .
H42 H 0.276196 0.249053 1.376373 0.072 Uiso 1 1 calc R U . . .
C43 C 0.3276(2) 0.2936(2) 1.3065(5) 0.0535(14) Uani 1 1 d . . . . .
H43 H 0.311280 0.291980 1.250232 0.064 Uiso 1 1 calc R U . . .
C44 C 0.3713(2) 0.3218(2) 1.3152(4) 0.0449(12) Uani 1 1 d . . . . .
C46 C 0.3670(3) 0.3521(3) 1.1614(5) 0.070(2) Uani 1 1 d . . . . .
H46A H 0.332765 0.365559 1.169400 0.084 Uiso 1 1 calc R U . . .
H46B H 0.364685 0.317756 1.135203 0.084 Uiso 1 1 calc R U . . .
C47 C 0.3978(4) 0.3870(4) 1.1004(6) 0.103(3) Uani 1 1 d . . . . .
H47A H 0.381621 0.389428 1.041795 0.155 Uiso 1 1 calc R U . . .
H47B H 0.399789 0.420776 1.127357 0.155 Uiso 1 1 calc R U . . .
H47C H 0.431539 0.373228 1.093343 0.155 Uiso 1 1 calc R U . . .
C45 C 0.39926(19) 0.3237(2) 1.4006(4) 0.0388(10) Uani 1 1 d . . . . .

loop_
_atom_site_aniso_label
_atom_site_aniso_U_11
_atom_site_aniso_U_22
_atom_site_aniso_U_33
_atom_site_aniso_U_23
_atom_site_aniso_U_13
_atom_site_aniso_U_12
O3 0.049(2) 0.044(2) 0.070(3) -0.002(2) 0.017(2) -0.0062(18)
O8 0.050(2) 0.046(2) 0.068(3) -0.013(2) -0.001(2) 0.0064(18)
O3A 0.069(3) 0.051(2) 0.061(3) 0.003(2) 0.000(2) -0.004(2)
O8A 0.054(3) 0.062(3) 0.062(3) -0.001(2) 0.000(2) 0.001(2)
Zn1 0.0386(3) 0.0338(2) 0.0380(3) -0.0019(3) -0.0022(3) 0.00169(19)
Zn2 0.0372(3) 0.0368(2) 0.0370(3) 0.0028(2) 0.0016(3) 0.00039(19)
O1 0.044(2) 0.0371(18) 0.051(2) 0.0067(16) 0.0010(17) 0.0007(15)
O5 0.070(3) 0.062(3) 0.041(2) -0.0082(19) -0.007(2) 0.012(2)
O2 0.064(3) 0.045(2) 0.045(2) -0.0068(17) -0.0107(19) 0.0172(18)
O6 0.0378(18) 0.0406(18) 0.049(2) 0.0015(16) 0.0077(16) 0.0011(15)
O10 0.068(3) 0.062(3) 0.042(2) 0.0023(19) 0.0079(19) 0.006(2)
O9 0.054(2) 0.066(3) 0.044(2) 0.0057(19) -0.0057(19) -0.001(2)
O7 0.043(2) 0.059(2) 0.048(2) 0.0077(19) -0.0047(18) -0.0148(17)
O4 0.072(3) 0.068(3) 0.048(2) 0.013(2) 0.003(2) 0.001(2)
N2 0.047(3) 0.035(2) 0.050(3) -0.0052(19) -0.002(2) 0.0022(18)
N1 0.044(2) 0.034(2) 0.041(2) -0.0053(17) -0.0053(19) -0.0014(18)
C16 0.044(3) 0.036(2) 0.052(3) -0.004(2) -0.003(2) 0.005(2)
N4 0.035(2) 0.045(2) 0.043(2) 0.0033(19) 0.0016(18) 0.0011(18)
N3 0.034(2) 0.045(2) 0.044(2) 0.0048(19) 0.0017(19) -0.0021(18)
C40 0.040(2) 0.034(2) 0.052(3) -0.002(2) 0.006(2) -0.0017(19)
C8 0.043(3) 0.032(2) 0.057(3) 0.002(2) 0.012(2) 0.007(2)
C7 0.042(3) 0.030(2) 0.069(4) 0.000(2) 0.012(3) 0.004(2)
C6 0.049(3) 0.043(3) 0.090(5) 0.003(3) 0.012(3) -0.004(3)
C5 0.057(4) 0.053(4) 0.101(6) 0.021(4) 0.025(4) -0.001(3)
C4 0.075(5) 0.061(4) 0.062(4) 0.021(3) 0.021(4) 0.016(3)
C3 0.048(3) 0.045(3) 0.055(3) 0.004(3) 0.008(3) 0.008(2)
C2 0.088(6) 0.091(6) 0.047(4) 0.014(4) 0.003(4) 0.009(4)
C1 0.102(7) 0.147(10) 0.063(5) 0.019(6) -0.016(5) -0.003(7)
C9 0.041(3) 0.035(2) 0.075(4) -0.009(3) -0.001(3) -0.002(2)
C10 0.058(4) 0.046(3) 0.058(4) -0.021(3) -0.009(3) 0.000(3)
C11 0.054(3) 0.051(3) 0.048(3) -0.013(3) -0.015(3) 0.000(3)
C12 0.058(3) 0.044(3) 0.041(3) -0.003(2) -0.008(2) -0.003(2)
C15 0.045(3) 0.038(3) 0.048(3) 0.000(2) -0.008(2) 0.002(2)
C17 0.061(4) 0.053(3) 0.060(4) -0.005(3) -0.011(3) 0.023(3)
C18 0.080(5) 0.057(4) 0.065(4) -0.015(3) -0.006(4) 0.030(4)
C19 0.062(4) 0.057(3) 0.054(4) -0.018(3) 0.004(3) 0.015(3)
C20 0.046(3) 0.045(3) 0.048(3) -0.004(2) -0.002(2) 0.004(2)
C22 0.079(5) 0.080(5) 0.043(3) -0.013(3) 0.001(3) 0.005(4)
C23 0.137(9) 0.129(8) 0.060(5) -0.012(5) -0.035(6) 0.025(7)
C21 0.041(3) 0.034(2) 0.044(3) -0.005(2) 0.006(2) 0.001(2)
C13 0.108(7) 0.077(5) 0.059(5) -0.020(4) -0.040(5) 0.000(4)
C14 0.047(4) 0.069(5) 0.106(7) -0.013(4) -0.016(4) -0.003(3)
C38 0.042(3) 0.057(3) 0.045(3) 0.009(3) 0.007(2) 0.005(2)
C35 0.050(3) 0.055(3) 0.047(3) 0.018(3) 0.002(2) 0.005(3)
C33 0.044(3) 0.063(3) 0.044(3) 0.010(3) -0.008(2) 0.000(3)
C32 0.040(3) 0.041(3) 0.060(4) 0.007(2) 0.005(2) 0.003(2)
C30 0.037(3) 0.041(3) 0.059(3) -0.005(2) 0.004(2) -0.001(2)
C31 0.037(3) 0.036(2) 0.046(3) -0.006(2) 0.000(2) -0.006(2)
C26 0.045(3) 0.046(3) 0.048(3) -0.007(2) 0.001(2) -0.005(2)
C25 0.093(5) 0.072(4) 0.043(3) 0.001(3) 0.014(3) 0.000(4)
C24 0.127(8) 0.100(7) 0.055(5) 0.017(4) 0.018(5) 0.032(6)
C27 0.060(4) 0.063(4) 0.052(3) -0.010(3) 0.014(3) -0.003(3)
C28 0.067(4) 0.065(4) 0.070(4) -0.011(3) 0.019(4) 0.018(3)
C29 0.049(3) 0.049(3) 0.080(5) 0.001(3) 0.009(3) 0.012(3)
C36 0.067(4) 0.046(3) 0.093(6) 0.018(4) 0.005(4) 0.005(3)
C37 0.079(5) 0.098(6) 0.050(4) 0.035(4) 0.000(4) 0.008(4)
C39 0.043(3) 0.038(3) 0.050(3) 0.004(2) 0.010(2) -0.002(2)
C41 0.049(3) 0.045(3) 0.069(4) -0.003(3) 0.008(3) -0.009(2)
C42 0.048(3) 0.058(3) 0.073(4) -0.010(3) -0.003(3) -0.015(3)
C43 0.048(3) 0.051(3) 0.062(4) -0.010(3) -0.013(3) -0.002(3)
C44 0.046(3) 0.040(3) 0.049(3) -0.005(2) -0.002(2) 0.002(2)
C46 0.076(5) 0.085(5) 0.049(4) -0.002(4) -0.014(3) 0.001(4)
C47 0.128(8) 0.123(8) 0.057(5) 0.034(5) -0.006(5) -0.007(7)
C45 0.032(2) 0.039(2) 0.045(3) -0.006(2) 0.001(2) -0.0011(19)

loop_
_atom_type_symbol
_atom_type_description
_atom_type_scat_dispersion_real
_atom_type_scat_dispersion_imag
_atom_type_scat_source
C C 0.0033 0.0016 'International Tables Vol C Tables 4.2.6.8 and 6.1.1.4'
H H 0.0000 0.0000 'International Tables Vol C Tables 4.2.6.8 and 6.1.1.4'
N N 0.0061 0.0033 'International Tables Vol C Tables 4.2.6.8 and 6.1.1.4'
O O 0.0106 0.0060 'International Tables Vol C Tables 4.2.6.8 and 6.1.1.4'
Zn Zn 0.2839 1.4301 'International Tables Vol C Tables 4.2.6.8 and 6.1.1.4'

loop_
_geom_angle_atom_site_label_1
_geom_angle_atom_site_label_2
_geom_angle_atom_site_label_3
_geom_angle
_geom_angle_site_symmetry_1
_geom_angle_site_symmetry_3
_geom_angle_publ_flag
Zn1 O3 H3A 120.0 . . ?
Zn1 O3 H3B 120.0 . . ?
H3A O3 H3B 120.0 . . ?
Zn2 O8 H8A 120.0 . . ?
Zn2 O8 H8B 120.0 . . ?
H8A O8 H8B 120.0 . . ?
O2 Zn1 O3 112.28(19) . . ?
O2 Zn1 O1 88.38(16) . . ?
O3 Zn1 O1 96.99(17) . . ?
O2 Zn1 N1 88.13(16) . . ?
O3 Zn1 N1 96.75(18) . . ?
O1 Zn1 N1 166.14(17) . . ?
O2 Zn1 N2 141.41(19) . . ?
O3 Zn1 N2 106.31(19) . . ?
O1 Zn1 N2 86.76(17) . . ?
N1 Zn1 N2 87.62(18) . . ?
O7 Zn2 O8 110.56(19) . . ?
O7 Zn2 O6 89.05(17) . . ?
O8 Zn2 O6 97.38(17) . . ?
O7 Zn2 N4 87.71(17) . . ?
O8 Zn2 N4 97.31(19) . . ?
O6 Zn2 N4 165.17(16) . . ?
O7 Zn2 N3 142.75(18) . . ?
O8 Zn2 N3 106.69(19) . . ?
O6 Zn2 N3 86.14(17) . . ?
N4 Zn2 N3 87.69(17) . . ?
C8 O1 Zn1 120.9(4) . . ?
C20 O5 C22 116.8(5) . . ?
C21 O2 Zn1 129.6(4) . . ?
C31 O6 Zn2 122.1(3) . . ?
C26 O10 C25 117.3(5) . . ?
C44 O9 C46 117.1(5) . . ?
C45 O7 Zn2 130.0(4) . . ?
C3 O4 C2 116.0(6) . . ?
C9 N2 C10 118.8(5) . . ?
C9 N2 Zn1 121.5(4) . . ?
C10 N2 Zn1 119.7(4) . . ?
C15 N1 C12 116.8(5) . . ?
C15 N1 Zn1 125.9(4) . . ?
C12 N1 Zn1 117.4(3) . . ?
C21 C16 C17 120.2(5) . . ?
C21 C16 C15 123.1(5) . . ?
C17 C16 C15 116.7(5) . . ?
C39 N4 C38 116.7(5) . . ?
C39 N4 Zn2 126.2(4) . . ?
C38 N4 Zn2 117.0(3) . . ?
C32 N3 C33 117.7(5) . . ?
C32 N3 Zn2 121.5(4) . . ?
C33 N3 Zn2 120.8(4) . . ?
C41 C40 C45 120.0(5) . . ?
C41 C40 C39 117.5(5) . . ?
C45 C40 C39 122.4(5) . . ?
O1 C8 C7 125.5(6) . . ?
O1 C8 C3 118.3(5) . . ?
C7 C8 C3 116.2(5) . . ?
C8 C7 C6 121.8(6) . . ?
C8 C7 C9 121.4(5) . . ?
C6 C7 C9 116.6(6) . . ?
C5 C6 C7 120.3(7) . . ?
C5 C6 H6 119.8 . . ?
C7 C6 H6 119.8 . . ?
C6 C5 C4 119.5(6) . . ?
C6 C5 H5 120.2 . . ?
C4 C5 H5 120.2 . . ?
C3 C4 C5 121.9(7) . . ?
C3 C4 H4 119.0 . . ?
C5 C4 H4 119.0 . . ?
O4 C3 C4 127.1(6) . . ?
O4 C3 C8 112.7(5) . . ?
C4 C3 C8 120.2(6) . . ?
O4 C2 C1 106.6(7) . . ?
O4 C2 H2A 110.4 . . ?
C1 C2 H2A 110.4 . . ?
O4 C2 H2B 110.4 . . ?
C1 C2 H2B 110.4 . . ?
H2A C2 H2B 108.6 . . ?
C2 C1 H1A 109.5 . . ?
C2 C1 H1B 109.5 . . ?
H1A C1 H1B 109.5 . . ?
C2 C1 H1C 109.5 . . ?
H1A C1 H1C 109.5 . . ?
H1B C1 H1C 109.5 . . ?
N2 C9 C7 127.0(5) . . ?
N2 C9 H9 116.5 . . ?
C7 C9 H9 116.5 . . ?
N2 C10 C11 115.0(5) . . ?
N2 C10 H10A 108.5 . . ?
C11 C10 H10A 108.5 . . ?
N2 C10 H10B 108.5 . . ?
C11 C10 H10B 108.5 . . ?
H10A C10 H10B 107.5 . . ?
C10 C11 C12 111.3(5) . . ?
C10 C11 C14 111.3(6) . . ?
C12 C11 C14 110.9(5) . . ?
C10 C11 C13 106.9(6) . . ?
C12 C11 C13 106.1(6) . . ?
C14 C11 C13 110.2(7) . . ?
N1 C12 C11 113.4(5) . . ?
N1 C12 H12A 108.9 . . ?
C11 C12 H12A 108.9 . . ?
N1 C12 H12B 108.9 . . ?
C11 C12 H12B 108.9 . . ?
H12A C12 H12B 107.7 . . ?
N1 C15 C16 126.8(5) . . ?
N1 C15 H15 116.6 . . ?
C16 C15 H15 116.6 . . ?
C18 C17 C16 121.7(6) . . ?
C18 C17 H17 119.1 . . ?
C16 C17 H17 119.1 . . ?
C17 C18 C19 119.3(6) . . ?
C17 C18 H18 120.3 . . ?
C19 C18 H18 120.3 . . ?
C20 C19 C18 120.5(6) . . ?
C20 C19 H19 119.8 . . ?
C18 C19 H19 119.8 . . ?
C19 C20 O5 124.8(6) . . ?
C19 C20 C21 121.6(6) . . ?
O5 C20 C21 113.5(5) . . ?
O5 C22 C23 106.6(6) . . ?
O5 C22 H22A 110.4 . . ?
C23 C22 H22A 110.4 . . ?
O5 C22 H22B 110.4 . . ?
C23 C22 H22B 110.4 . . ?
H22A C22 H22B 108.6 . . ?
C22 C23 H23A 109.5 . . ?
C22 C23 H23B 109.5 . . ?
H23A C23 H23B 109.5 . . ?
C22 C23 H23C 109.5 . . ?
H23A C23 H23C 109.5 . . ?
H23B C23 H23C 109.5 . . ?
O2 C21 C16 125.6(5) . . ?
O2 C21 C20 117.7(5) . . ?
C16 C21 C20 116.6(5) . . ?
C11 C13 H13A 109.5 . . ?
C11 C13 H13B 109.5 . . ?
H13A C13 H13B 109.5 . . ?
C11 C13 H13C 109.5 . . ?
H13A C13 H13C 109.5 . . ?
H13B C13 H13C 109.5 . . ?
C11 C14 H14A 109.5 . . ?
C11 C14 H14B 109.5 . . ?
H14A C14 H14B 109.5 . . ?
C11 C14 H14C 109.5 . . ?
H14A C14 H14C 109.5 . . ?
H14B C14 H14C 109.5 . . ?
N4 C38 C35 113.7(5) . . ?
N4 C38 H38A 108.8 . . ?
C35 C38 H38A 108.8 . . ?
N4 C38 H38B 108.8 . . ?
C35 C38 H38B 108.8 . . ?
H38A C38 H38B 107.7 . . ?
C38 C35 C33 111.9(5) . . ?
C38 C35 C36 110.5(6) . . ?
C33 C35 C36 110.9(5) . . ?
C38 C35 C37 106.2(6) . . ?
C33 C35 C37 106.4(6) . . ?
C36 C35 C37 110.8(6) . . ?
N3 C33 C35 114.0(5) . . ?
N3 C33 H33A 108.7 . . ?
C35 C33 H33A 108.7 . . ?
N3 C33 H33B 108.7 . . ?
C35 C33 H33B 108.7 . . ?
H33A C33 H33B 107.6 . . ?
N3 C32 C30 126.9(5) . . ?
N3 C32 H32 116.5 . . ?
C30 C32 H32 116.5 . . ?
C31 C30 C29 122.5(6) . . ?
C31 C30 C32 120.9(5) . . ?
C29 C30 C32 116.3(6) . . ?
O6 C31 C30 125.5(5) . . ?
O6 C31 C26 118.6(5) . . ?
C30 C31 C26 115.9(5) . . ?
O10 C26 C27 125.9(6) . . ?
O10 C26 C31 112.8(5) . . ?
C27 C26 C31 121.3(6) . . ?
O10 C25 C24 106.1(6) . . ?
O10 C25 H25A 110.5 . . ?
C24 C25 H25A 110.5 . . ?
O10 C25 H25B 110.5 . . ?
C24 C25 H25B 110.5 . . ?
H25A C25 H25B 108.7 . . ?
C25 C24 H24A 109.5 . . ?
C25 C24 H24B 109.5 . . ?
H24A C24 H24B 109.5 . . ?
C25 C24 H24C 109.5 . . ?
H24A C24 H24C 109.5 . . ?
H24B C24 H24C 109.5 . . ?
C26 C27 C28 121.2(6) . . ?
C26 C27 H27 119.4 . . ?
C28 C27 H27 119.4 . . ?
C29 C28 C27 119.2(6) . . ?
C29 C28 H28 120.4 . . ?
C27 C28 H28 120.4 . . ?
C28 C29 C30 119.9(6) . . ?
C28 C29 H29 120.1 . . ?
C30 C29 H29 120.1 . . ?
C35 C36 H36A 109.5 . . ?
C35 C36 H36B 109.5 . . ?
H36A C36 H36B 109.5 . . ?
C35 C36 H36C 109.5 . . ?
H36A C36 H36C 109.5 . . ?
H36B C36 H36C 109.5 . . ?
C35 C37 H37A 109.5 . . ?
C35 C37 H37B 109.5 . . ?
H37A C37 H37B 109.5 . . ?
C35 C37 H37C 109.5 . . ?
H37A C37 H37C 109.5 . . ?
H37B C37 H37C 109.5 . . ?
N4 C39 C40 127.3(5) . . ?
N4 C39 H39 116.4 . . ?
C40 C39 H39 116.4 . . ?
C42 C41 C40 122.5(6) . . ?
C42 C41 H41 118.8 . . ?
C40 C41 H41 118.8 . . ?
C41 C42 C43 118.6(6) . . ?
C41 C42 H42 120.7 . . ?
C43 C42 H42 120.7 . . ?
C44 C43 C42 120.9(6) . . ?
C44 C43 H43 119.5 . . ?
C42 C43 H43 119.5 . . ?
C43 C44 O9 124.8(6) . . ?
C43 C44 C45 121.5(6) . . ?
O9 C44 C45 113.7(5) . . ?
O9 C46 C47 106.3(7) . . ?
O9 C46 H46A 110.5 . . ?
C47 C46 H46A 110.5 . . ?
O9 C46 H46B 110.5 . . ?
C47 C46 H46B 110.5 . . ?
H46A C46 H46B 108.7 . . ?
C46 C47 H47A 109.5 . . ?
C46 C47 H47B 109.5 . . ?
H47A C47 H47B 109.5 . . ?
C46 C47 H47C 109.5 . . ?
H47A C47 H47C 109.5 . . ?
H47B C47 H47C 109.5 . . ?
O7 C45 C40 125.7(5) . . ?
O7 C45 C44 117.8(5) . . ?
C40 C45 C44 116.4(5) . . ?

loop_
_geom_bond_atom_site_label_1
_geom_bond_atom_site_label_2
_geom_bond_distance
_geom_bond_site_symmetry_2
_geom_bond_publ_flag
O3 Zn1 2.005(4) . ?
O3 H3A 0.9300 . ?
O3 H3B 0.9300 . ?
O8 Zn2 2.006(4) . ?
O8 H8A 0.9300 . ?
O8 H8B 0.9300 . ?
Zn1 O2 1.997(4) . ?
Zn1 O1 2.037(4) . ?
Zn1 N1 2.107(4) . ?
Zn1 N2 2.113(5) . ?
Zn2 O7 2.006(4) . ?
Zn2 O6 2.029(4) . ?
Zn2 N4 2.105(4) . ?
Zn2 N3 2.121(4) . ?
O1 C8 1.302(6) . ?
O5 C20 1.370(7) . ?
O5 C22 1.430(8) . ?
O2 C21 1.302(6) . ?
O6 C31 1.295(6) . ?
O10 C26 1.366(7) . ?
O10 C25 1.425(7) . ?
O9 C44 1.373(7) . ?
O9 C46 1.426(8) . ?
O7 C45 1.297(6) . ?
O4 C3 1.362(8) . ?
O4 C2 1.434(8) . ?
N2 C9 1.272(8) . ?
N2 C10 1.476(8) . ?
N1 C15 1.280(7) . ?
N1 C12 1.475(7) . ?
C16 C21 1.405(8) . ?
C16 C17 1.417(8) . ?
C16 C15 1.443(8) . ?
N4 C39 1.274(7) . ?
N4 C38 1.478(7) . ?
N3 C32 1.277(7) . ?
N3 C33 1.477(7) . ?
C40 C41 1.412(8) . ?
C40 C45 1.411(7) . ?
C40 C39 1.442(8) . ?
C8 C7 1.397(9) . ?
C8 C3 1.467(9) . ?
C7 C6 1.408(8) . ?
C7 C9 1.474(9) . ?
C6 C5 1.378(12) . ?
C6 H6 0.9300 . ?
C5 C4 1.387(12) . ?
C5 H5 0.9300 . ?
C4 C3 1.367(9) . ?
C4 H4 0.9300 . ?
C2 C1 1.486(14) . ?
C2 H2A 0.9700 . ?
C2 H2B 0.9700 . ?
C1 H1A 0.9600 . ?
C1 H1B 0.9600 . ?
C1 H1C 0.9600 . ?
C9 H9 0.9300 . ?
C10 C11 1.518(9) . ?
C10 H10A 0.9700 . ?
C10 H10B 0.9700 . ?
C11 C12 1.526(8) . ?
C11 C14 1.541(11) . ?
C11 C13 1.567(9) . ?
C12 H12A 0.9700 . ?
C12 H12B 0.9700 . ?
C15 H15 0.9300 . ?
C17 C18 1.355(9) . ?
C17 H17 0.9300 . ?
C18 C19 1.409(10) . ?
C18 H18 0.9300 . ?
C19 C20 1.364(8) . ?
C19 H19 0.9300 . ?
C20 C21 1.444(8) . ?
C22 C23 1.512(12) . ?
C22 H22A 0.9700 . ?
C22 H22B 0.9700 . ?
C23 H23A 0.9600 . ?
C23 H23B 0.9600 . ?
C23 H23C 0.9600 . ?
C13 H13A 0.9600 . ?
C13 H13B 0.9600 . ?
C13 H13C 0.9600 . ?
C14 H14A 0.9600 . ?
C14 H14B 0.9600 . ?
C14 H14C 0.9600 . ?
C38 C35 1.532(8) . ?
C38 H38A 0.9700 . ?
C38 H38B 0.9700 . ?
C35 C33 1.533(8) . ?
C35 C36 1.533(10) . ?
C35 C37 1.556(9) . ?
C33 H33A 0.9700 . ?
C33 H33B 0.9700 . ?
C32 C30 1.476(9) . ?
C32 H32 0.9300 . ?
C30 C31 1.398(8) . ?
C30 C29 1.404(8) . ?
C31 C26 1.455(8) . ?
C26 C27 1.369(9) . ?
C25 C24 1.497(12) . ?
C25 H25A 0.9700 . ?
C25 H25B 0.9700 . ?
C24 H24A 0.9600 . ?
C24 H24B 0.9600 . ?
C24 H24C 0.9600 . ?
C27 C28 1.401(10) . ?
C27 H27 0.9300 . ?
C28 C29 1.394(10) . ?
C28 H28 0.9300 . ?
C29 H29 0.9300 . ?
C36 H36A 0.9600 . ?
C36 H36B 0.9600 . ?
C36 H36C 0.9600 . ?
C37 H37A 0.9600 . ?
C37 H37B 0.9600 . ?
C37 H37C 0.9600 . ?
C39 H39 0.9300 . ?
C41 C42 1.358(9) . ?
C41 H41 0.9300 . ?
C42 C43 1.411(10) . ?
C42 H42 0.9300 . ?
C43 C44 1.364(8) . ?
C43 H43 0.9300 . ?
C44 C45 1.451(8) . ?
C46 C47 1.506(12) . ?
C46 H46A 0.9700 . ?
C46 H46B 0.9700 . ?
C47 H47A 0.9600 . ?
C47 H47B 0.9600 . ?
C47 H47C 0.9600 . ?

loop_
_geom_torsion_atom_site_label_1
_geom_torsion_atom_site_label_2
_geom_torsion_atom_site_label_3
_geom_torsion_atom_site_label_4
_geom_torsion
_geom_torsion_site_symmetry_1
_geom_torsion_site_symmetry_2
_geom_torsion_site_symmetry_3
_geom_torsion_site_symmetry_4
_geom_torsion_publ_flag
Zn1 O1 C8 C7 34.8(7) . . . . ?
Zn1 O1 C8 C3 -146.9(4) . . . . ?
O1 C8 C7 C6 177.7(5) . . . . ?
C3 C8 C7 C6 -0.6(8) . . . . ?
O1 C8 C7 C9 2.4(8) . . . . ?
C3 C8 C7 C9 -175.9(5) . . . . ?
C8 C7 C6 C5 0.9(9) . . . . ?
C9 C7 C6 C5 176.5(6) . . . . ?
C7 C6 C5 C4 -0.2(10) . . . . ?
C6 C5 C4 C3 -0.8(11) . . . . ?
C2 O4 C3 C4 -3.0(9) . . . . ?
C2 O4 C3 C8 177.8(6) . . . . ?
C5 C4 C3 O4 -178.1(6) . . . . ?
C5 C4 C3 C8 1.1(10) . . . . ?
O1 C8 C3 O4 0.4(7) . . . . ?
C7 C8 C3 O4 178.9(5) . . . . ?
O1 C8 C3 C4 -178.8(5) . . . . ?
C7 C8 C3 C4 -0.4(8) . . . . ?
C3 O4 C2 C1 177.1(7) . . . . ?
C10 N2 C9 C7 174.9(5) . . . . ?
Zn1 N2 C9 C7 -7.1(8) . . . . ?
C8 C7 C9 N2 -17.6(8) . . . . ?
C6 C7 C9 N2 166.9(6) . . . . ?
C9 N2 C10 C11 120.9(6) . . . . ?
Zn1 N2 C10 C11 -57.1(7) . . . . ?
N2 C10 C11 C12 64.8(8) . . . . ?
N2 C10 C11 C14 -59.4(7) . . . . ?
N2 C10 C11 C13 -179.8(6) . . . . ?
C15 N1 C12 C11 -115.4(6) . . . . ?
Zn1 N1 C12 C11 64.7(6) . . . . ?
C10 C11 C12 N1 -69.2(7) . . . . ?
C14 C11 C12 N1 55.3(7) . . . . ?
C13 C11 C12 N1 174.8(6) . . . . ?
C12 N1 C15 C16 178.9(5) . . . . ?
Zn1 N1 C15 C16 -1.2(9) . . . . ?
C21 C16 C15 N1 6.4(10) . . . . ?
C17 C16 C15 N1 -175.9(6) . . . . ?
C21 C16 C17 C18 0.1(11) . . . . ?
C15 C16 C17 C18 -177.7(7) . . . . ?
C16 C17 C18 C19 -0.6(12) . . . . ?
C17 C18 C19 C20 2.0(12) . . . . ?
C18 C19 C20 O5 178.4(7) . . . . ?
C18 C19 C20 C21 -2.8(10) . . . . ?
C22 O5 C20 C19 -5.3(10) . . . . ?
C22 O5 C20 C21 175.9(6) . . . . ?
C20 O5 C22 C23 -177.5(7) . . . . ?
Zn1 O2 C21 C16 -9.3(9) . . . . ?
Zn1 O2 C21 C20 172.9(4) . . . . ?
C17 C16 C21 O2 -178.6(6) . . . . ?
C15 C16 C21 O2 -1.0(9) . . . . ?
C17 C16 C21 C20 -0.8(8) . . . . ?
C15 C16 C21 C20 176.9(5) . . . . ?
C19 C20 C21 O2 -179.8(6) . . . . ?
O5 C20 C21 O2 -0.9(8) . . . . ?
C19 C20 C21 C16 2.2(9) . . . . ?
O5 C20 C21 C16 -179.0(5) . . . . ?
C39 N4 C38 C35 116.8(6) . . . . ?
Zn2 N4 C38 C35 -65.1(6) . . . . ?
N4 C38 C35 C33 69.5(7) . . . . ?
N4 C38 C35 C36 -54.6(7) . . . . ?
N4 C38 C35 C37 -174.8(6) . . . . ?
C32 N3 C33 C35 -121.1(6) . . . . ?
Zn2 N3 C33 C35 55.9(6) . . . . ?
C38 C35 C33 N3 -63.4(7) . . . . ?
C36 C35 C33 N3 60.4(7) . . . . ?
C37 C35 C33 N3 -179.0(6) . . . . ?
C33 N3 C32 C30 -175.3(5) . . . . ?
Zn2 N3 C32 C30 7.8(8) . . . . ?
N3 C32 C30 C31 17.9(9) . . . . ?
N3 C32 C30 C29 -167.7(6) . . . . ?
Zn2 O6 C31 C30 -33.8(7) . . . . ?
Zn2 O6 C31 C26 147.7(4) . . . . ?
C29 C30 C31 O6 -178.2(6) . . . . ?
C32 C30 C31 O6 -4.1(8) . . . . ?
C29 C30 C31 C26 0.4(8) . . . . ?
C32 C30 C31 C26 174.5(5) . . . . ?
C25 O10 C26 C27 2.6(9) . . . . ?
C25 O10 C26 C31 -178.5(6) . . . . ?
O6 C31 C26 O10 0.1(7) . . . . ?
C30 C31 C26 O10 -178.6(5) . . . . ?
O6 C31 C26 C27 179.0(5) . . . . ?
C30 C31 C26 C27 0.4(8) . . . . ?
C26 O10 C25 C24 -178.5(7) . . . . ?
O10 C26 C27 C28 178.3(6) . . . . ?
C31 C26 C27 C28 -0.6(10) . . . . ?
C26 C27 C28 C29 0.0(11) . . . . ?
C27 C28 C29 C30 0.8(11) . . . . ?
C31 C30 C29 C28 -1.0(10) . . . . ?
C32 C30 C29 C28 -175.3(6) . . . . ?
C38 N4 C39 C40 178.6(5) . . . . ?
Zn2 N4 C39 C40 0.7(8) . . . . ?
C41 C40 C39 N4 178.0(6) . . . . ?
C45 C40 C39 N4 -5.8(9) . . . . ?
C45 C40 C41 C42 0.5(9) . . . . ?
C39 C40 C41 C42 176.8(6) . . . . ?
C40 C41 C42 C43 1.8(10) . . . . ?
C41 C42 C43 C44 -3.4(10) . . . . ?
C42 C43 C44 O9 -177.7(6) . . . . ?
C42 C43 C44 C45 2.7(9) . . . . ?
C46 O9 C44 C43 2.5(9) . . . . ?
C46 O9 C44 C45 -177.9(5) . . . . ?
C44 O9 C46 C47 178.1(7) . . . . ?
Zn2 O7 C45 C40 6.0(8) . . . . ?
Zn2 O7 C45 C44 -174.2(4) . . . . ?
C41 C40 C45 O7 178.5(5) . . . . ?
C39 C40 C45 O7 2.4(9) . . . . ?
C41 C40 C45 C44 -1.3(8) . . . . ?
C39 C40 C45 C44 -177.4(5) . . . . ?
C43 C44 C45 O7 179.9(5) . . . . ?
O9 C44 C45 O7 0.2(7) . . . . ?
C43 C44 C45 C40 -0.3(8) . . . . ?
O9 C44 C45 C40 -179.9(5) . . . . ?
